data_7702373
loop_
_publ_author_name
'De Munno, Giovanni'
'Armentano, Donatella'
'Poerio, Teresa'
'Julve, Miguel'
'Real, Jos\'e Antonio'

_publ_section_title
;
 Novel sheet-like manganese(II) networks. Synthesis and structure of
 [Mn(bpe)(NCS)2(CH3OH)2] and [Mn(bpe)(NCS)2(CH3OH)2]&#x00B7;bpe
 [bpe&#x2005;=&#x2005;trans-1,2-bis(4-pyridyl)ethene]
;
_journal_issue 11
_journal_name_full 'Journal of the Chemical Society, Dalton Transactions'
_journal_page_first 1813
_journal_paper_doi 10.1039/a900569b
_journal_year 1999
_chemical_compound_source 'chemical synthesis'
_chemical_formula_moiety '[Mn(bpe)(NCS)2(CH3OH)2.bpe'
_chemical_formula_sum 'C28 H28 Mn N6 O2 S2'
_chemical_formula_weight 599.6
_space_group_IT_number 14
_space_group_name_Hall '-P 2ybc'
_space_group_name_H-M_alt 'P 1 21/c 1'
_symmetry_cell_setting monoclinic
_symmetry_space_group_name_H-M 'P 1 21/c 1'
_cell_angle_alpha 90
_cell_angle_beta 93.66(4)
_cell_angle_gamma 90
_cell_formula_units_Z 2
_cell_length_a 7.356(4)
_cell_length_b 17.096(6)
_cell_length_c 12.310(5)
_cell_measurement_radiation 'Mo K\a'
_cell_measurement_temperature 295
_cell_measurement_wavelength 0.710730
_cell_volume 1548.1(12)
_computing_cell_refinement 'Siemens P3/V'
_computing_data_collection 'Siemens P3/V,(VMS vers 4.21/V, 1990)'
_computing_data_reduction 'Siemens SHELXTL-PLUS,(VMS vers 4.21/V , 1990)'
_computing_molecular_graphics 'Siemens XP'
_computing_publication_material 'Siemens SHELXTL-PLUS and PARST'
_computing_structure_refinement 'Siemens SHELXTL-PLUS'
_computing_structure_solution 'Siemens SHELXTL-PLUS'
_diffrn_ambient_temperature 295
_diffrn_measurement_device 'Siemens R3m/V diffractometer'
_diffrn_measurement_method \w-2\q
_diffrn_radiation_monochromator 'highly-oriented graphite crystal'
_diffrn_radiation_source 'fine-focus xray_tube'
_diffrn_radiation_type 'Mo K\a'
_diffrn_radiation_wavelength 0.710730
_diffrn_reflns_limit_h_max 8
_diffrn_reflns_limit_h_min 0
_diffrn_reflns_limit_k_max 20
_diffrn_reflns_limit_k_min -8
_diffrn_reflns_limit_l_max 14
_diffrn_reflns_limit_l_min -14
_diffrn_reflns_number 3360
_diffrn_reflns_theta_max 25.0
_diffrn_reflns_theta_min 1.5
_exptl_absorpt_coefficient_mu 5.9600
_exptl_crystal_colour yellow
_exptl_crystal_density_diffrn 1.289
_exptl_crystal_description parallelepiped
_exptl_crystal_F_000 622
_exptl_crystal_size_max 0.40
_exptl_crystal_size_mid 0.30
_exptl_crystal_size_min 0.22
_refine_diff_density_max 0.46
_refine_diff_density_min -1.25
_refine_ls_extinction_method none
_refine_ls_goodness_of_fit_obs 1.19
_refine_ls_hydrogen_treatment '"riding model" with fixed isotropic U'
_refine_ls_matrix_type full
_refine_ls_number_parameters 178
_refine_ls_number_reflns 1498
_refine_ls_R_factor_all 12.09
_refine_ls_R_factor_obs 7.01
_refine_ls_shift/esd_max 0.001
_refine_ls_shift/esd_mean 0.000
_refine_ls_structure_factor_coef F
_refine_ls_weighting_details 'w = 1/(\s^2^(F)+ 0.0050*F^2^))'
_refine_ls_weighting_scheme calc
_refine_ls_wR_factor_all 13.09
_refine_ls_wR_factor_obs 9.91
_reflns_number_observed 1498
_reflns_number_total 2742
_reflns_observed_criterion >3\s(I)
_cod_data_source_file 900569b.txt
_cod_data_source_block (2)
_cod_depositor_comments
;
The following automatic conversions were performed:

data item '_refine_ls_weighting_scheme' value '1/(\s^2^(F)+
0.0050*F^2^))' was changed to 'calc'. A new data item
'_refine_ls_weighting_details' was created with the value set to 'w =
1/(\s^2^(F)+ 0.0050*F^2^))'.

Automatic conversion script
Id: cif_fix_values 6909 2019-04-08 15:41:33Z antanas 
;
_cod_original_cell_volume 1544.9(12)
_cod_original_sg_symbol_H-M 'P 1 2/m 1'
_cod_database_code 7702373

loop_
_symmetry_equiv_pos_as_xyz
x,y,z
-x,1/2+y,1/2-z
-x,-y,-z
x,1/2-y,1/2+z

loop_
_atom_site_aniso_label
_atom_site_aniso_U_11
_atom_site_aniso_U_22
_atom_site_aniso_U_33
_atom_site_aniso_U_23
_atom_site_aniso_U_13
_atom_site_aniso_U_12
_atom_site_aniso_type_symbol
Mn1 0.0554(8) 0.0443(9) 0.0353(7) -0.0063(6) -0.0085(5) 0.0103(6) Mn
S1 0.089(2) 0.056(1) 0.196(3) -0.015(2) 0.029(2) 0.022(1) S
O1 0.064(3) 0.054(3) 0.062(3) -0.003(2) 0.007(2) 0.009(2) O
C6 0.048(3) 0.058(4) 0.038(3) -0.000(3) -0.005(3) 0.001(3) C
C5 0.073(4) 0.047(4) 0.047(4) 0.005(3) -0.010(3) -0.001(4) C
N3 0.067(4) 0.061(4) 0.058(4) -0.016(3) -0.004(3) 0.015(3) N
N1 0.068(3) 0.051(3) 0.042(3) -0.002(3) -0.006(2) 0.007(3) N
C2 0.057(4) 0.053(4) 0.040(3) 0.011(3) -0.006(3) 0.009(3) C
C3 0.042(3) 0.054(4) 0.036(3) -0.001(3) -0.002(3) 0.003(3) C
C4 0.061(4) 0.050(4) 0.045(4) -0.002(3) -0.004(3) -0.003(3) C
C13 0.054(4) 0.050(4) 0.067(5) -0.007(3) 0.000(3) -0.005(3) C
C1 0.057(4) 0.048(4) 0.052(4) -0.003(3) -0.013(3) 0.000(3) C
C12 0.065(4) 0.054(5) 0.076(5) 0.015(4) 0.008(4) 0.001(4) C
N2 0.083(5) 0.052(4) 0.125(7) 0.005(5) 0.018(5) 0.002(4) N
C7 0.104(7) 0.063(6) 0.104(8) -0.006(5) 0.013(6) -0.002(5) C
C9 0.050(4) 0.054(5) 0.091(6) 0.013(4) 0.018(4) 0.003(3) C
C10 0.084(6) 0.061(5) 0.105(7) 0.006(5) -0.009(5) 0.003(5) C
C11 0.088(6) 0.062(6) 0.14(1) 0.032(6) -0.005(6) 0.014(5) C
C8 0.080(5) 0.064(5) 0.088(6) 0.012(5) 0.006(5) 0.007(4) C
C14 0.102(7) 0.080(7) 0.119(8) -0.016(6) 0.037(6) 0.008(5) C

loop_
_atom_site_label
_atom_site_occupancy
_atom_site_fract_x
_atom_site_fract_y
_atom_site_fract_z
_atom_site_U_iso_or_equiv
_atom_site_thermal_displace_type
_atom_site_type_symbol
_atom_site_calc_attached_atom
Mn1 1.00 0. 0. 0. 0.0451(5) Uani Mn ?
S1 1.00 -0.3630(3) 0.2305(1) 0.0897(3) 0.114(1) Uani S ?
O1 1.00 -0.1671(6) -0.0835(3) 0.0852(4) 0.060(2) Uani O ?
C6 1.00 -0.4960(8) -0.0268(4) -0.4609(5) 0.048(2) Uani C ?
C5 1.00 -0.283(1) -0.0720(4) -0.1838(6) 0.056(2) Uani C ?
N3 1.00 -0.1495(8) 0.1004(4) 0.0551(5) 0.062(2) Uani N ?
N1 1.00 -0.1984(8) -0.0061(3) -0.1517(4) 0.054(2) Uani N ?
C2 1.00 -0.3153(8) 0.0529(4) -0.3179(5) 0.050(2) Uani C ?
C3 1.00 -0.3999(8) -0.0175(4) -0.3531(5) 0.044(2) Uani C ?
C4 1.00 -0.3859(9) -0.0794(4) -0.2823(6) 0.052(2) Uani C ?
C13 1.00 -0.2390(9) 0.1541(4) 0.0678(6) 0.057(3) Uani C ?
C1 1.00 -0.2187(9) 0.0557(4) -0.2192(5) 0.052(2) Uani C ?
C12 1.00 0.027(1) -0.4777(4) 0.0417(6) 0.065(3) Uani C ?
N2 1.00 -0.086(1) -0.2364(4) 0.0878(7) 0.087(3) Uani N ?
C7 1.00 0.014(1) -0.2778(5) 0.1589(9) 0.090(4) Uani C ?
C9 1.00 -0.0098(9) -0.3936(5) 0.0532(7) 0.065(3) Uani C ?
C10 1.00 -0.116(1) -0.3517(5) -0.0229(8) 0.084(4) Uani C ?
C11 1.00 -0.148(1) -0.2741(5) -0.002(1) 0.096(4) Uani C ?
C8 1.00 0.057(1) -0.3551(5) 0.1456(8) 0.078(3) Uani C ?
C14 1.00 -0.340(1) -0.0738(5) 0.1269(9) 0.100(4) Uani C ?
H1O 1.00 -0.1734(6) -0.1262(3) 0.0497(4) 0.06 Uiso H O1
H4 1.00 -0.4478(9) -0.1275(4) -0.3009(6) 0.06 Uiso H C4
H7 1.00 0.059(1) -0.2516(5) 0.2241(9) 0.06 Uiso H C7
H5 1.00 -0.271(1) -0.1164(4) -0.1363(6) 0.06 Uiso H C5
H2 1.00 -0.3269(8) 0.0985(4) -0.3633(5) 0.06 Uiso H C2
H10 1.00 -0.163(1) -0.3770(5) -0.0882(8) 0.06 Uiso H C10
H1 1.00 -0.1618(9) 0.1040(4) -0.1962(5) 0.06 Uiso H C1
H11 1.00 -0.224(1) -0.2449(5) -0.054(1) 0.06 Uiso H C11
H6 1.00 -0.5596(8) -0.0751(4) -0.4749(5) 0.06 Uiso H C6
H8 1.00 0.135(1) -0.3825(5) 0.1987(8) 0.06 Uiso H C8
H12 1.00 0.098(1) -0.5021(4) 0.1006(6) 0.06 Uiso H C12
H14C 1.00 -0.378(1) -0.1216(5) 0.1597(9) 0.06 Uiso H C14
H14A 1.00 -0.333(1) -0.0330(5) 0.1805(9) 0.06 Uiso H C14
H14B 1.00 -0.426(1) -0.0597(5) 0.0684(9) 0.06 Uiso H C14

loop_
_atom_type_symbol
_atom_type_description
_atom_type_oxidation_number
_atom_type_number_in_cell
_atom_type_scat_dispersion_real
_atom_type_scat_dispersion_imag
_atom_type_scat_source
C Carbon 0 28 0.0020 0.0020 Internat_Tables_Vol_IV_Table_2.3.1
H Hydrogen 0 28 0.0000 0.0000 Internat_Tables_Vol_IV_Table_2.3.1
N Nitrogen 0 6 0.0040 0.0030 Internat_Tables_Vol_IV_Table_2.3.1
O Oxygen 0 2 0.0080 0.0060 Internat_Tables_Vol_IV_Table_2.3.1
S Sulfur 0 2 0.1100 0.1240 Internat_Tables_Vol_IV_Table_2.3.1
Mn Manganese 0 1 0.2950 0.7290 Internat_Tables_Vol_IV_Table_2.3.1

loop_
_geom_angle_atom_site_label_1
_geom_angle_atom_site_label_2
_geom_angle_atom_site_label_3
_geom_angle
_geom_angle_site_symmetry_1
_geom_angle_site_symmetry_3
N3 Mn1 N1 88.9(2) . .
O1 Mn1 N1 90.7(2) . .
O1 Mn1 N3 93.1(2) . .
O1 Mn1 N3 86.9(2) 3_555 .
O1 Mn1 N1 89.3(2) 3_555 .
O1 Mn1 N3 91.1(2) . 3_555
Mn1 O1 C14 130.0(5) . .
Mn1 N3 C13 169.4(6) . .
Mn1 N1 C5 122.6(4) . .
C3 C6 C6 125.2(8) . 3_454
C5 N1 C1 116.6(6) . .
Mn1 N1 C1 120.4(4) . .
C3 C2 C1 119.7(6) . .
C6 C3 C2 123.1(6) . .
C2 C3 C4 116.7(6) . .
C6 C3 C4 120.2(6) . .
C5 C4 C3 119.8(6) . .
S1 C13 N3 178.2(7) . .
C9 C12 C12 126.3(9) . 3_545
N1 C1 C2 123.5(6) . .
C7 N2 C11 116.0(9) . .
N2 C7 C8 124.3(8) . .
C12 C9 C8 119.2(7) . .
C12 C9 C10 122.8(7) . .
C10 C9 C8 117.9(8) . .
C9 C10 C11 118.1(8) . .
N2 C1 C10 124.6(9) . .
C7 C8 C9 119.0(8) . .

loop_
_geom_bond_atom_site_label_1
_geom_bond_atom_site_label_2
_geom_bond_distance
_geom_bond_site_symmetry_2
Mn1 O1 2.194(5) .
Mn1 N3 2.170(6) .
Mn1 N1 2.298(5) .
S1 C13 1.625(8) .
O1 C14 1.41(1) .
C6 C3 1.472(8) .
C6 C6 1.33(1) 3_454
C5 N1 1.336(9) .
C5 C4 1.392(9) .
N3 C13 1.146(9) .
N1 C1 1.345(9) .
C2 C3 1.411(9) .
C2 C1 1.368(9) .
C3 C4 1.371(9) .
C12 C9 1.47(1) .
C12 C12 1.32(1) 3_545
N2 C7 1.31(1) .
N2 C11 1.33(1) .
C7 C8 1.37(1) .
C9 C10 1.38(1) .
C9 C8 1.38(1) .
C10 C11 1.38(1) .

loop_
_cod_changelog_entry_id
_cod_changelog_entry_author
_cod_changelog_entry_date
_cod_changelog_entry_text
1 'Vaitkus, Antanas' 2023-11-30T18:53:54+02:00
;
 Changed the '_cell_angle_beta' data item value from '90' to '93.66(4)' after
 consulting the original publication. This value was also provided in the
 original file, however, using an incorrect data name '_cell_length_beta'.
;
